data_4301369
loop_
_publ_author_name
'Saovalak Sripothongnak'
'Anna M. Pischera'
'Matthew P. Espe'
'William S. Durfee'
'Christopher J. Ziegler'

_publ_section_title
;
Synthesis and Characterization of Lithium Hemiporphyrazines
;
_journal_name_full 'Inorganic Chemistry'
_journal_page_first 1293
_journal_page_last 1300
_journal_paper_doi 10.1021/ic800817x
_journal_volume 48
_journal_year 2009
_chemical_formula_sum 'C36 H25 Li N10'
_chemical_formula_weight 604.60
_chemical_name_systematic
; 
 ? 
;
_space_group_IT_number 14
_symmetry_cell_setting monoclinic
_symmetry_space_group_name_Hall '-P 2yn'
_symmetry_space_group_name_H-M 'P 1 21/n 1'
_atom_sites_solution_hydrogens geom
_atom_sites_solution_primary direct
_atom_sites_solution_secondary difmap
_audit_creation_method SHELXL-97
_cell_angle_alpha 90.00
_cell_angle_beta 101.078(4)
_cell_angle_gamma 90.00
_cell_formula_units_Z 4
_cell_length_a 14.593(3)
_cell_length_b 10.444(2)
_cell_length_c 19.979(5)
_cell_measurement_reflns_used 3167
_cell_measurement_temperature 100(2)
_cell_measurement_theta_max 25.05
_cell_measurement_theta_min 2.21
_cell_volume 2988.2(11)
_computing_cell_refinement 'Bruker SMART'
_computing_data_collection 'Bruker SMART'
_computing_data_reduction 'Bruker SAINT'
_computing_molecular_graphics 'Bruker SHELXTL'
_computing_publication_material 'Bruker SHELXTL'
_computing_structure_refinement 'SHELXL-97 (Sheldrick, 1997)'
_computing_structure_solution 'SHELXS-97 (Sheldrick, 1990)'
_diffrn_ambient_temperature 100(2)
_diffrn_measured_fraction_theta_full 0.999
_diffrn_measured_fraction_theta_max 0.999
_diffrn_measurement_device_type 'CCD area detector'
_diffrn_measurement_method 'phi and omega scans'
_diffrn_radiation_monochromator graphite
_diffrn_radiation_source 'fine-focus sealed tube'
_diffrn_radiation_type MoK\a
_diffrn_radiation_wavelength 0.71073
_diffrn_reflns_av_R_equivalents 0.0586
_diffrn_reflns_av_sigmaI/netI 0.0625
_diffrn_reflns_limit_h_max 18
_diffrn_reflns_limit_h_min -18
_diffrn_reflns_limit_k_max 13
_diffrn_reflns_limit_k_min -13
_diffrn_reflns_limit_l_max 25
_diffrn_reflns_limit_l_min -25
_diffrn_reflns_number 24419
_diffrn_reflns_theta_full 27.00
_diffrn_reflns_theta_max 27.00
_diffrn_reflns_theta_min 1.92
_exptl_absorpt_coefficient_mu 0.084
_exptl_absorpt_correction_T_max 0.9916
_exptl_absorpt_correction_T_min 0.9672
_exptl_absorpt_correction_type multi-scan
_exptl_absorpt_process_details SADABS
_exptl_crystal_colour red
_exptl_crystal_density_diffrn 1.344
_exptl_crystal_density_meas ?
_exptl_crystal_density_method .
_exptl_crystal_description block
_exptl_crystal_F_000 1256
_exptl_crystal_size_max 0.40
_exptl_crystal_size_mid 0.20
_exptl_crystal_size_min 0.10
_refine_diff_density_max 0.264
_refine_diff_density_min -0.214
_refine_diff_density_rms 0.046
_refine_ls_extinction_method none
_refine_ls_goodness_of_fit_ref 1.049
_refine_ls_hydrogen_treatment mixed
_refine_ls_matrix_type full
_refine_ls_number_parameters 428
_refine_ls_number_reflns 6519
_refine_ls_number_restraints 0
_refine_ls_restrained_S_all 1.049
_refine_ls_R_factor_all 0.0652
_refine_ls_R_factor_gt 0.0459
_refine_ls_shift/su_max 0.000
_refine_ls_shift/su_mean 0.000
_refine_ls_structure_factor_coef Fsqd
_refine_ls_weighting_details 'calc w=1/[\s^2^(Fo^2^)+(0.0502P)^2^+0.0000P] where P=(Fo^2^+2Fc^2^)/3'
_refine_ls_weighting_scheme calc
_refine_ls_wR_factor_gt 0.1066
_refine_ls_wR_factor_ref 0.1136
_reflns_number_gt 4954
_reflns_number_total 6519
_reflns_threshold_expression >2sigma(I)
_cod_data_source_file ic800817x_si_001_1.cif
_cod_data_source_block 1
_cod_depositor_comments
;
The following automatic conversions were performed:
'_symmetry_cell_setting' value 'Monoclinic' changed to 'monoclinic'
according to '/home/saulius/struct/CIF-dictionaries/cif_core.dic'
dictionary named 'cif_core.dic' version 2.4.1 from 2010-06-29.

Automatic conversion script
Id: cif_fix_enum 1527 2010-12-29 10:47:43Z saulius 
;
_cod_original_cell_volume 2988.2(12)
_cod_original_sg_symbol_H-M 'P 21/n'
_cod_database_code 4301369

loop_
_symmetry_equiv_pos_as_xyz
'x, y, z'
'-x+1/2, y+1/2, -z+1/2'
'-x, -y, -z'
'x-1/2, -y-1/2, z-1/2'

loop_
_atom_site_label
_atom_site_type_symbol
_atom_site_fract_x
_atom_site_fract_y
_atom_site_fract_z
_atom_site_U_iso_or_equiv
_atom_site_adp_type
_atom_site_occupancy
_atom_site_symmetry_multiplicity
_atom_site_calc_flag
_atom_site_refinement_flags
_atom_site_disorder_assembly
_atom_site_disorder_group
C1 C 0.61719(10) 0.36594(13) 0.36472(7) 0.0161(3) Uani 1 1 d . . .
C2 C 0.60781(10) 0.38145(14) 0.43711(7) 0.0177(3) Uani 1 1 d . . .
C3 C 0.62609(10) 0.48318(14) 0.48252(7) 0.0196(3) Uani 1 1 d . . .
H3 H 0.6499 0.5621 0.4696 0.024 Uiso 1 1 calc R . .
C4 C 0.60806(10) 0.46478(15) 0.54772(7) 0.0217(3) Uani 1 1 d . . .
H4 H 0.6197 0.5326 0.5799 0.026 Uiso 1 1 calc R . .
C5 C 0.57325(10) 0.34912(14) 0.56677(7) 0.0212(3) Uani 1 1 d . . .
H5 H 0.5604 0.3401 0.6114 0.025 Uiso 1 1 calc R . .
C6 C 0.55689(10) 0.24623(14) 0.52154(7) 0.0201(3) Uani 1 1 d . . .
H6 H 0.5346 0.1664 0.5347 0.024 Uiso 1 1 calc R . .
C7 C 0.57460(10) 0.26563(13) 0.45636(7) 0.0171(3) Uani 1 1 d . . .
C8 C 0.56705(10) 0.18012(14) 0.39610(7) 0.0167(3) Uani 1 1 d . . .
C9 C 0.54645(10) -0.02510(14) 0.34626(7) 0.0174(3) Uani 1 1 d . . .
C10 C 0.58291(11) -0.14658(14) 0.36438(8) 0.0214(3) Uani 1 1 d . . .
H10 H 0.6090 -0.1652 0.4107 0.026 Uiso 1 1 calc R . .
C11 C 0.58106(11) -0.23940(14) 0.31525(8) 0.0236(4) Uani 1 1 d . . .
H11 H 0.6065 -0.3220 0.3270 0.028 Uiso 1 1 calc R . .
C12 C 0.54137(11) -0.20992(14) 0.24833(8) 0.0220(3) Uani 1 1 d . . .
H12 H 0.5381 -0.2719 0.2131 0.026 Uiso 1 1 calc R . .
C13 C 0.50671(10) -0.08757(14) 0.23435(7) 0.0177(3) Uani 1 1 d . . .
C14 C 0.46890(10) 0.04404(14) 0.12965(7) 0.0179(3) Uani 1 1 d . . .
C15 C 0.42348(10) 0.05538(14) 0.05686(8) 0.0203(3) Uani 1 1 d . . .
C16 C 0.37309(10) -0.02788(16) 0.00970(8) 0.0228(4) Uani 1 1 d . . .
H16 H 0.3596 -0.1127 0.0220 0.027 Uiso 1 1 calc R . .
C17 C 0.34286(11) 0.01752(16) -0.05652(8) 0.0247(4) Uani 1 1 d . . .
H17 H 0.3079 -0.0373 -0.0899 0.030 Uiso 1 1 calc R . .
C18 C 0.36294(11) 0.14141(16) -0.07454(8) 0.0262(4) Uani 1 1 d . . .
H18 H 0.3404 0.1705 -0.1198 0.031 Uiso 1 1 calc R . .
C19 C 0.41556(11) 0.22357(15) -0.02736(8) 0.0242(4) Uani 1 1 d . . .
H19 H 0.4307 0.3076 -0.0398 0.029 Uiso 1 1 calc R . .
C20 C 0.44513(10) 0.17825(15) 0.03848(7) 0.0207(3) Uani 1 1 d . . .
C21 C 0.50563(10) 0.23539(14) 0.09941(7) 0.0200(3) Uani 1 1 d . . .
C22 C 0.60674(10) 0.40206(14) 0.15101(7) 0.0190(3) Uani 1 1 d . . .
C23 C 0.67245(11) 0.48185(15) 0.13062(8) 0.0236(4) Uani 1 1 d . . .
H23 H 0.6747 0.4911 0.0837 0.028 Uiso 1 1 calc R . .
C24 C 0.73472(11) 0.54781(15) 0.17973(8) 0.0252(4) Uani 1 1 d . . .
H24 H 0.7819 0.6004 0.1673 0.030 Uiso 1 1 calc R . .
C25 C 0.72672(11) 0.53542(14) 0.24694(8) 0.0215(3) Uani 1 1 d . . .
H25 H 0.7675 0.5815 0.2814 0.026 Uiso 1 1 calc R . .
C26 C 0.65828(10) 0.45469(13) 0.26431(7) 0.0174(3) Uani 1 1 d . . .
C27 C 0.39639(12) 0.43286(16) 0.26444(8) 0.0288(4) Uani 1 1 d . . .
H27 H 0.4548 0.4620 0.2892 0.035 Uiso 1 1 calc R . .
C28 C 0.32024(11) 0.51286(16) 0.25997(8) 0.0287(4) Uani 1 1 d . . .
H28 H 0.3267 0.5947 0.2811 0.034 Uiso 1 1 calc R . .
C29 C 0.23475(11) 0.47261(16) 0.22455(8) 0.0255(4) Uani 1 1 d . . .
H29 H 0.1809 0.5250 0.2214 0.031 Uiso 1 1 calc R . .
C30 C 0.22960(11) 0.35447(16) 0.19383(8) 0.0290(4) Uani 1 1 d . . .
H30 H 0.1720 0.3239 0.1685 0.035 Uiso 1 1 calc R . .
C31 C 0.30968(11) 0.28040(15) 0.20034(8) 0.0261(4) Uani 1 1 d . . .
H31 H 0.3053 0.1994 0.1783 0.031 Uiso 1 1 calc R . .
C33 C 0.26363(12) 0.74410(16) 0.11072(9) 0.0315(4) Uani 1 1 d . . .
H33 H 0.2500 0.8228 0.1306 0.038 Uiso 1 1 calc R . .
C34 C 0.19025(14) 0.6697(2) 0.07908(10) 0.0468(5) Uani 1 1 d . . .
H34 H 0.1276 0.6971 0.0765 0.056 Uiso 1 1 calc R . .
C35 C 0.20953(18) 0.5549(2) 0.05129(10) 0.0547(7) Uani 1 1 d . . .
H35 H 0.1605 0.5021 0.0283 0.066 Uiso 1 1 calc R . .
C36 C 0.30099(18) 0.51797(18) 0.05734(9) 0.0485(6) Uani 1 1 d . . .
H36 H 0.3163 0.4379 0.0397 0.058 Uiso 1 1 calc R . .
C37 C 0.36995(14) 0.59849(16) 0.08923(9) 0.0354(4) Uani 1 1 d . . .
H37 H 0.4331 0.5722 0.0931 0.043 Uiso 1 1 calc R . .
H4N H 0.4333(13) -0.1333(17) 0.1423(9) 0.044(5) Uiso 1 1 d . . .
Li1 Li 0.52440(18) 0.2198(2) 0.24725(12) 0.0225(6) Uani 1 1 d . . .
N1 N 0.59085(8) 0.24540(11) 0.34230(6) 0.0165(3) Uani 1 1 d . . .
N2 N 0.54629(9) 0.05949(11) 0.40017(6) 0.0184(3) Uani 1 1 d . . .
N3 N 0.50921(8) 0.00615(11) 0.28074(6) 0.0174(3) Uani 1 1 d . . .
N4 N 0.46217(9) -0.06242(12) 0.16590(6) 0.0204(3) Uani 1 1 d . . .
N5 N 0.51623(8) 0.14757(11) 0.15373(6) 0.0189(3) Uani 1 1 d . . .
N6 N 0.54366(9) 0.34553(12) 0.09696(6) 0.0217(3) Uani 1 1 d . . .
N7 N 0.59963(8) 0.38525(11) 0.21711(6) 0.0173(3) Uani 1 1 d . . .
N8 N 0.64917(8) 0.45944(11) 0.33262(6) 0.0180(3) Uani 1 1 d . . .
N9 N 0.39277(9) 0.31658(12) 0.23592(6) 0.0220(3) Uani 1 1 d . . .
N10 N 0.35287(9) 0.71176(13) 0.11502(7) 0.0270(3) Uani 1 1 d . . .

loop_
_atom_site_aniso_label
_atom_site_aniso_U_11
_atom_site_aniso_U_22
_atom_site_aniso_U_33
_atom_site_aniso_U_23
_atom_site_aniso_U_13
_atom_site_aniso_U_12
C1 0.0137(7) 0.0167(8) 0.0165(7) -0.0007(6) -0.0006(6) 0.0019(6)
C2 0.0156(7) 0.0191(8) 0.0176(7) 0.0002(6) 0.0010(6) 0.0031(6)
C3 0.0182(8) 0.0179(8) 0.0221(8) -0.0007(6) 0.0023(6) -0.0005(6)
C4 0.0223(8) 0.0232(8) 0.0182(8) -0.0068(6) 0.0005(6) 0.0007(6)
C5 0.0232(8) 0.0250(9) 0.0152(7) -0.0013(6) 0.0032(6) 0.0018(7)
C6 0.0228(8) 0.0182(8) 0.0194(8) 0.0019(6) 0.0040(6) 0.0015(6)
C7 0.0147(7) 0.0167(8) 0.0188(8) -0.0012(6) 0.0005(6) 0.0039(6)
C8 0.0157(7) 0.0180(8) 0.0161(7) 0.0012(6) 0.0026(6) 0.0032(6)
C9 0.0181(8) 0.0174(8) 0.0177(8) 0.0012(6) 0.0057(6) -0.0022(6)
C10 0.0281(9) 0.0179(8) 0.0182(8) 0.0042(6) 0.0042(7) 0.0012(7)
C11 0.0306(9) 0.0159(8) 0.0248(8) 0.0031(6) 0.0061(7) 0.0030(7)
C12 0.0287(9) 0.0178(8) 0.0203(8) -0.0024(6) 0.0064(7) -0.0001(7)
C13 0.0190(8) 0.0168(8) 0.0175(8) 0.0002(6) 0.0039(6) -0.0024(6)
C14 0.0184(8) 0.0184(8) 0.0169(8) -0.0010(6) 0.0031(6) 0.0037(6)
C15 0.0183(8) 0.0240(8) 0.0189(8) -0.0005(6) 0.0047(6) 0.0042(6)
C16 0.0197(8) 0.0271(9) 0.0218(8) -0.0016(7) 0.0043(6) 0.0013(7)
C17 0.0184(8) 0.0357(10) 0.0191(8) -0.0048(7) 0.0014(6) 0.0000(7)
C18 0.0213(8) 0.0406(11) 0.0162(8) 0.0016(7) 0.0022(6) 0.0056(7)
C19 0.0233(9) 0.0287(9) 0.0210(8) 0.0038(7) 0.0052(7) 0.0043(7)
C20 0.0201(8) 0.0244(8) 0.0176(8) 0.0001(6) 0.0041(6) 0.0046(6)
C21 0.0224(8) 0.0213(8) 0.0172(8) 0.0016(6) 0.0065(6) 0.0045(6)
C22 0.0234(8) 0.0155(8) 0.0182(8) 0.0026(6) 0.0042(6) 0.0028(6)
C23 0.0295(9) 0.0229(9) 0.0205(8) 0.0022(6) 0.0103(7) -0.0003(7)
C24 0.0240(9) 0.0220(9) 0.0319(9) 0.0052(7) 0.0113(7) -0.0027(7)
C25 0.0218(8) 0.0173(8) 0.0251(9) -0.0006(6) 0.0039(7) -0.0024(6)
C26 0.0178(8) 0.0143(7) 0.0200(8) 0.0002(6) 0.0032(6) 0.0030(6)
C27 0.0221(9) 0.0336(10) 0.0285(9) -0.0095(7) -0.0003(7) 0.0021(7)
C28 0.0268(9) 0.0288(9) 0.0291(9) -0.0091(7) 0.0017(7) 0.0053(7)
C29 0.0206(8) 0.0313(9) 0.0247(9) 0.0037(7) 0.0047(7) 0.0038(7)
C30 0.0210(8) 0.0293(10) 0.0342(10) 0.0018(7) -0.0013(7) -0.0036(7)
C31 0.0290(9) 0.0205(8) 0.0288(9) -0.0007(7) 0.0052(7) -0.0041(7)
C33 0.0325(10) 0.0260(9) 0.0352(10) 0.0033(7) 0.0047(8) 0.0038(8)
C34 0.0296(10) 0.0546(14) 0.0509(13) 0.0242(11) -0.0059(9) -0.0077(9)
C35 0.0764(17) 0.0484(14) 0.0286(11) 0.0111(9) -0.0167(10) -0.0407(13)
C36 0.097(2) 0.0249(10) 0.0269(11) -0.0065(8) 0.0207(11) -0.0160(11)
C37 0.0464(12) 0.0265(10) 0.0382(11) 0.0041(8) 0.0204(9) 0.0029(8)
Li1 0.0261(14) 0.0221(14) 0.0189(13) 0.0002(11) 0.0032(11) 0.0005(11)
N1 0.0197(7) 0.0131(6) 0.0173(6) 0.0017(5) 0.0048(5) 0.0014(5)
N2 0.0241(7) 0.0148(7) 0.0167(7) 0.0003(5) 0.0047(5) 0.0006(5)
N3 0.0183(7) 0.0158(6) 0.0186(7) -0.0003(5) 0.0046(5) 0.0002(5)
N4 0.0239(7) 0.0180(7) 0.0180(7) -0.0023(5) 0.0009(5) -0.0009(6)
N5 0.0225(7) 0.0167(7) 0.0175(6) 0.0010(5) 0.0041(5) 0.0015(5)
N6 0.0250(7) 0.0226(7) 0.0177(7) 0.0017(5) 0.0042(5) 0.0006(6)
N7 0.0193(7) 0.0151(6) 0.0175(6) 0.0022(5) 0.0034(5) 0.0013(5)
N8 0.0182(7) 0.0170(7) 0.0183(7) 0.0007(5) 0.0027(5) -0.0007(5)
N9 0.0227(7) 0.0223(7) 0.0215(7) -0.0004(5) 0.0054(5) -0.0003(6)
N10 0.0277(8) 0.0227(7) 0.0294(8) 0.0000(6) 0.0025(6) -0.0004(6)

loop_
_atom_type_symbol
_atom_type_description
_atom_type_scat_dispersion_real
_atom_type_scat_dispersion_imag
_atom_type_scat_source
C C 0.0033 0.0016 'International Tables Vol C Tables 4.2.6.8 and 6.1.1.4'
H H 0.0000 0.0000 'International Tables Vol C Tables 4.2.6.8 and 6.1.1.4'
Li Li -0.0003 0.0001 'International Tables Vol C Tables 4.2.6.8 and 6.1.1.4'
N N 0.0061 0.0033 'International Tables Vol C Tables 4.2.6.8 and 6.1.1.4'

loop_
_geom_angle_atom_site_label_1
_geom_angle_atom_site_label_2
_geom_angle_atom_site_label_3
_geom_angle
_geom_angle_site_symmetry_1
_geom_angle_site_symmetry_3
_geom_angle_publ_flag
N8 C1 N1 129.35(13) . . ?
N8 C1 C2 120.36(13) . . ?
N1 C1 C2 110.26(12) . . ?
C7 C2 C3 121.35(14) . . ?
C7 C2 C1 106.11(12) . . ?
C3 C2 C1 132.54(14) . . ?
C2 C3 C4 117.30(14) . . ?
C2 C3 H3 121.3 . . ?
C4 C3 H3 121.3 . . ?
C3 C4 C5 121.38(14) . . ?
C3 C4 H4 119.3 . . ?
C5 C4 H4 119.3 . . ?
C4 C5 C6 121.17(14) . . ?
C4 C5 H5 119.4 . . ?
C6 C5 H5 119.4 . . ?
C7 C6 C5 117.07(14) . . ?
C7 C6 H6 121.5 . . ?
C5 C6 H6 121.5 . . ?
C2 C7 C6 121.70(13) . . ?
C2 C7 C8 105.98(12) . . ?
C6 C7 C8 132.31(13) . . ?
N2 C8 N1 128.79(13) . . ?
N2 C8 C7 120.85(13) . . ?
N1 C8 C7 110.20(12) . . ?
N3 C9 N2 122.23(13) . . ?
N3 C9 C10 122.05(13) . . ?
N2 C9 C10 115.64(13) . . ?
C11 C10 C9 120.05(14) . . ?
C11 C10 H10 120.0 . . ?
C9 C10 H10 120.0 . . ?
C10 C11 C12 118.62(14) . . ?
C10 C11 H11 120.7 . . ?
C12 C11 H11 120.7 . . ?
C13 C12 C11 117.97(14) . . ?
C13 C12 H12 121.0 . . ?
C11 C12 H12 121.0 . . ?
N3 C13 C12 124.99(13) . . ?
N3 C13 N4 118.42(13) . . ?
C12 C13 N4 116.55(13) . . ?
N5 C14 N4 124.65(13) . . ?
N5 C14 C15 113.29(13) . . ?
N4 C14 C15 122.06(13) . . ?
C16 C15 C20 121.24(14) . . ?
C16 C15 C14 134.11(14) . . ?
C20 C15 C14 104.58(13) . . ?
C15 C16 C17 117.50(15) . . ?
C15 C16 H16 121.3 . . ?
C17 C16 H16 121.3 . . ?
C18 C17 C16 121.22(14) . . ?
C18 C17 H17 119.4 . . ?
C16 C17 H17 119.4 . . ?
C17 C18 C19 121.01(14) . . ?
C17 C18 H18 119.5 . . ?
C19 C18 H18 119.5 . . ?
C20 C19 C18 117.57(15) . . ?
C20 C19 H19 121.2 . . ?
C18 C19 H19 121.2 . . ?
C19 C20 C15 121.43(14) . . ?
C19 C20 C21 131.93(15) . . ?
C15 C20 C21 106.53(13) . . ?
N6 C21 N5 129.07(14) . . ?
N6 C21 C20 121.52(13) . . ?
N5 C21 C20 109.29(13) . . ?
N7 C22 C23 123.34(14) . . ?
N7 C22 N6 122.14(13) . . ?
C23 C22 N6 114.41(13) . . ?
C24 C23 C22 119.10(14) . . ?
C24 C23 H23 120.5 . . ?
C22 C23 H23 120.4 . . ?
C25 C24 C23 118.49(14) . . ?
C25 C24 H24 120.8 . . ?
C23 C24 H24 120.8 . . ?
C24 C25 C26 119.77(14) . . ?
C24 C25 H25 120.1 . . ?
C26 C25 H25 120.1 . . ?
N7 C26 N8 122.18(13) . . ?
N7 C26 C25 122.32(14) . . ?
N8 C26 C25 115.26(13) . . ?
N9 C27 C28 123.83(15) . . ?
N9 C27 H27 118.1 . . ?
C28 C27 H27 118.1 . . ?
C29 C28 C27 119.19(15) . . ?
C29 C28 H28 120.4 . . ?
C27 C28 H28 120.4 . . ?
C30 C29 C28 118.05(15) . . ?
C30 C29 H29 121.0 . . ?
C28 C29 H29 121.0 . . ?
C29 C30 C31 119.11(15) . . ?
C29 C30 H30 120.4 . . ?
C31 C30 H30 120.4 . . ?
N9 C31 C30 123.66(15) . . ?
N9 C31 H31 118.2 . . ?
C30 C31 H31 118.2 . . ?
N10 C33 C34 123.50(17) . . ?
N10 C33 H33 118.3 . . ?
C34 C33 H33 118.3 . . ?
C35 C34 C33 118.52(19) . . ?
C35 C34 H34 120.7 . . ?
C33 C34 H34 120.7 . . ?
C36 C35 C34 118.78(18) . . ?
C36 C35 H35 120.6 . . ?
C34 C35 H35 120.6 . . ?
C37 C36 C35 118.89(19) . . ?
C37 C36 H36 120.6 . . ?
C35 C36 H36 120.6 . . ?
N10 C37 C36 123.30(19) . . ?
N10 C37 H37 118.4 . . ?
C36 C37 H37 118.4 . . ?
N1 Li1 N5 151.59(15) . . ?
N1 Li1 N9 107.56(12) . . ?
N5 Li1 N9 100.84(12) . . ?
N1 Li1 N7 88.75(11) . . ?
N5 Li1 N7 89.07(11) . . ?
N9 Li1 N7 94.89(11) . . ?
N1 Li1 N3 84.88(10) . . ?
N5 Li1 N3 85.17(10) . . ?
N9 Li1 N3 110.23(12) . . ?
N7 Li1 N3 154.85(13) . . ?
C1 N1 C8 107.37(12) . . ?
C1 N1 Li1 119.63(12) . . ?
C8 N1 Li1 122.25(12) . . ?
C8 N2 C9 122.03(12) . . ?
C13 N3 C9 116.29(12) . . ?
C13 N3 Li1 119.10(11) . . ?
C9 N3 Li1 117.41(11) . . ?
C14 N4 C13 127.27(13) . . ?
C14 N4 H4N 117.2(11) . . ?
C13 N4 H4N 114.8(11) . . ?
C14 N5 C21 106.26(12) . . ?
C14 N5 Li1 125.61(12) . . ?
C21 N5 Li1 116.96(12) . . ?
C21 N6 C22 124.84(13) . . ?
C26 N7 C22 116.87(12) . . ?
C26 N7 Li1 120.87(11) . . ?
C22 N7 Li1 120.37(11) . . ?
C1 N8 C26 124.36(12) . . ?
C31 N9 C27 116.13(14) . . ?
C31 N9 Li1 128.73(13) . . ?
C27 N9 Li1 114.94(12) . . ?
C33 N10 C37 116.95(15) . . ?

loop_
_geom_bond_atom_site_label_1
_geom_bond_atom_site_label_2
_geom_bond_distance
_geom_bond_site_symmetry_2
_geom_bond_publ_flag
C1 N8 1.3029(18) . ?
C1 N1 1.3663(17) . ?
C1 C2 1.488(2) . ?
C2 C7 1.385(2) . ?
C2 C3 1.389(2) . ?
C3 C4 1.391(2) . ?
C3 H3 0.9500 . ?
C4 C5 1.391(2) . ?
C4 H4 0.9500 . ?
C5 C6 1.395(2) . ?
C5 H5 0.9500 . ?
C6 C7 1.390(2) . ?
C6 H6 0.9500 . ?
C7 C8 1.4861(19) . ?
C8 N2 1.3020(18) . ?
C8 N1 1.3725(18) . ?
C9 N3 1.3571(18) . ?
C9 N2 1.3933(18) . ?
C9 C10 1.396(2) . ?
C10 C11 1.376(2) . ?
C10 H10 0.9500 . ?
C11 C12 1.386(2) . ?
C11 H11 0.9500 . ?
C12 C13 1.383(2) . ?
C12 H12 0.9500 . ?
C13 N3 1.3436(18) . ?
C13 N4 1.4213(19) . ?
C14 N5 1.3229(18) . ?
C14 N4 1.3407(19) . ?
C14 C15 1.482(2) . ?
C15 C16 1.385(2) . ?
C15 C20 1.388(2) . ?
C16 C17 1.395(2) . ?
C16 H16 0.9500 . ?
C17 C18 1.389(2) . ?
C17 H17 0.9500 . ?
C18 C19 1.392(2) . ?
C18 H18 0.9500 . ?
C19 C20 1.387(2) . ?
C19 H19 0.9500 . ?
C20 C21 1.485(2) . ?
C21 N6 1.2821(19) . ?
C21 N5 1.4066(18) . ?
C22 N7 1.3559(18) . ?
C22 C23 1.389(2) . ?
C22 N6 1.4071(19) . ?
C23 C24 1.386(2) . ?
C23 H23 0.9500 . ?
C24 C25 1.376(2) . ?
C24 H24 0.9500 . ?
C25 C26 1.401(2) . ?
C25 H25 0.9500 . ?
C26 N7 1.3555(18) . ?
C26 N8 1.3973(18) . ?
C27 N9 1.338(2) . ?
C27 C28 1.379(2) . ?
C27 H27 0.9500 . ?
C28 C29 1.376(2) . ?
C28 H28 0.9500 . ?
C29 C30 1.374(2) . ?
C29 H29 0.9500 . ?
C30 C31 1.387(2) . ?
C30 H30 0.9500 . ?
C31 N9 1.337(2) . ?
C31 H31 0.9500 . ?
C33 N10 1.332(2) . ?
C33 C34 1.375(2) . ?
C33 H33 0.9500 . ?
C34 C35 1.373(3) . ?
C34 H34 0.9500 . ?
C35 C36 1.372(3) . ?
C35 H35 0.9500 . ?
C36 C37 1.371(3) . ?
C36 H36 0.9500 . ?
C37 N10 1.333(2) . ?
C37 H37 0.9500 . ?
Li1 N1 1.978(3) . ?
Li1 N5 1.997(3) . ?
Li1 N9 2.144(3) . ?
Li1 N7 2.193(3) . ?
Li1 N3 2.352(3) . ?
N4 H4N 0.934(19) . ?
